data_2001469
loop_
_publ_author_name
'Doi, M.'
'In, Y.'
'Tanaka, M.'
'Inoue, M.'
'Ishida, T.'

_publ_section_title
;
 Structure of Boc-Phe-<small>D</small>-Leu-Thr-OMe
;
_journal_issue 8
_journal_name_full 'Acta Crystallographica Section C'
_journal_page_first 1530
_journal_page_last 1532
_journal_paper_doi 10.1107/S0108270193002069
_journal_volume 49
_journal_year 1993
_chemical_formula_sum 'C28 H46 N4 O8'
_chemical_formula_weight 566.69
_symmetry_cell_setting orthorhombic
_symmetry_space_group_name_Hall 'P 2ac 2ab'
_symmetry_space_group_name_H-M 'P 21 21 21'
_atom_type_scat_source IntTabIV
_cell_angle_alpha 90.0
_cell_angle_beta 90.0
_cell_angle_gamma 90.0
_cell_formula_units_Z 4
_cell_length_a 29.807(10)
_cell_length_b 9.469(2)
_cell_length_c 11.515(2)
_cell_measurement_reflns_used 25
_cell_measurement_temperature 293
_cell_measurement_theta_max 26
_cell_measurement_theta_min 22
_cell_volume 3250.0(14)
_diffrn_measurement_device 'Rigaku AFC-5'
_diffrn_measurement_method \w-2\q
_diffrn_radiation_type CuK\a
_diffrn_radiation_wavelength 1.5418
_diffrn_reflns_av_R_equivalents 0.018
_diffrn_reflns_limit_h_max 34
_diffrn_reflns_limit_h_min 0
_diffrn_reflns_limit_k_max 11
_diffrn_reflns_limit_k_min 0
_diffrn_reflns_limit_l_max 13
_diffrn_reflns_limit_l_min 0
_diffrn_reflns_number 3654
_diffrn_reflns_theta_max 64.9
_diffrn_standards_decay_% 4
_diffrn_standards_interval_count 100
_diffrn_standards_number 4
_exptl_absorpt_coefficient_mu 0.663
_exptl_absorpt_correction_type none
_exptl_crystal_colour Transparent
_exptl_crystal_density_diffrn 1.158
_exptl_crystal_density_meas 1.150(5)
_exptl_crystal_description Plates
_exptl_crystal_size_max 0.3
_exptl_crystal_size_mid 0.15
_exptl_crystal_size_min 0.1
_refine_diff_density_max 0.28
_refine_diff_density_min -0.22
_refine_ls_goodness_of_fit_obs 0.804
_refine_ls_hydrogen_treatment noref
_refine_ls_number_parameters 361
_refine_ls_number_reflns 2333
_refine_ls_R_factor_obs 0.058
_refine_ls_shift/esd_max 0.41
_refine_ls_structure_factor_coef F
_refine_ls_weighting_details 'w = 1/\s^2^(F~o~)'
_refine_ls_weighting_scheme calc
_refine_ls_wR_factor_obs 0.065
_reflns_number_observed 2333
_reflns_number_total 3155
_reflns_observed_criterion I>2\s(I)
_cod_data_source_file as1046.cif
_cod_data_source_block as1046_structure_1_of_1
_cod_depositor_comments
;
The following automatic conversions were performed:

'_refine_ls_weighting_scheme' value '1/\s^2^(F~o~)' was changed to
'calc'. New tag '_refine_ls_weighting_details' was created. The value
of the new tag was set to 'w = 1/\s^2^(F~o~)'.

Automatic conversion script
Id: cif_fix_values 3143 2015-03-26 13:38:13Z robertas 
;
_cod_original_cell_volume 3250.0(10)
_cod_database_code 2001469

loop_
_atom_site_label
_atom_site_fract_x
_atom_site_fract_y
_atom_site_fract_z
_atom_site_U_iso_or_equiv
C(1B) .8749(3) .6224(6) .6562(5) .066(4)
C(2B) .8391(4) .5016(9) .6696(9) .110(7)
C(3B) .8554(3) .7647(8) .6853(6) .081(5)
C(4B) .9171(3) .5874(7) .7235(6) .080(5)
O(5B) .88610(10) .6385(4) .5320(3) .057(2)
C(6B) .9034(2) .5327(5) .4686(4) .042(3)
O(7B) .9103(2) .4123(4) .5068(4) .065(2)
N(1) .90940(10) .5668(4) .3588(3) .038(2)
C(1a) .9240(2) .4609(5) .2749(5) .043(3)
C(1b) .9176(2) .5118(5) .1492(4) .046(3)
C(1g) .8704(2) .5202(6) .1083(5) .050(3)
C(1d1) .8523(2) .6432(6) .0593(6) .058(3)
C(1e1) .8113(3) .6481(7) .0162(7) .078(4)
C(1z) .7829(2) .5286(9) .0199(7) .087(5)
C(1e2) .8000(2) .4064(9) .0656(9) .099(6)
C(1d2) .8414(2) .4009(6) .1104(7) .072(4)
C(1) .9723(2) .4144(5) .2892(4) .036(2)
O(1) .98410(10) .2972(3) .2575(3) .046(2)
N(2) 1.00130(10) .5056(3) .3375(3) .032(2)
C(2a) 1.0474(2) .4652(4) .3553(4) .034(2)
C(2b) 1.0725(2) .5727(5) .4335(4) .048(3)
C(2g) 1.0524(2) .5866(6) .5511(5) .062(4)
C(2d1) 1.0793(3) .6983(6) .6199(5) .089(5)
C(2d2) 1.0504(4) .4506(9) .6163(6) .136(7)
C(2) 1.0726(2) .4441(4) .2440(5) .043(3)
O(2) 1.10080(10) .3464(3) .2331(3) .053(2)
N(3) 1.06580(10) .5366(4) .1573(3) .042(2)
C(3a) 1.0870(2) .5264(5) .0470(5) .051(3)
C(3b) 1.0538(2) .5597(5) -.0495(4) .051(3)
O(3g1) 1.03120(10) .6890(4) -.0235(4) .071(3)
C(3g2) 1.0188(2) .4404(7) -.0582(5) .070(4)
C(3) 1.1295(2) .6165(5) .0367(7) .066(4)
O(3) 1.14690(10) .6221(5) -.0595(5) .100(4)
O(3M) 1.1457(2) .6636(4) .1307(5) .077(3)
C(3M) 1.1899(3) .7360(10) .1060(10) .150(8)
C(1DF) .7891(4) .9673(9) .1980(10) .126(8)
O(2DF) .7727(3) 1.0450(8) .1243(8) .195(8)
N(3DF) .7649(2) .8986(7) .2784(7) .104(5)
C(4DF) .7171(3) .911(2) .3000(10) .180(10)
C(5DF) .7880(3) .8050(10) .3540(10) .142(8)
H(2Ba) .8082 .5386 .6599 ?
H(2Bb) .8419 .4070 .6340 ?
H(2Bc) .8402 .4611 .7573 ?
H(3Ba) .8401 .7747 .7459 ?
H(3Bb) .8774 .8054 .6987 ?
H(3Bc) .8375 .8329 .6217 ?
H(4Ba) .9184 .4691 .7212 ?
H(4Bb) .9456 .6348 .6808 ?
H(4Bc) .9173 .6224 .8063 ?
H(1) .9034 .6740 .3307 ?
H(1a) .9046 .3591 .2810 ?
H(1ba) .9322 .6094 .1558 ?
H(1bb) .9299 .4633 .0824 ?
H(1d1) .8711 .7194 .0569 ?
H(1e1) .7997 .7501 -.0252 ?
H(1z) .7553 .5397 -.0181 ?
H(1e2) .7800 .3109 .0860 ?
H(1d2) .8544 .3073 .1330 ?
H(2) .9843 .6019 .3527 ?
H(2a) 1.0474 .3739 .4013 ?
H(2ba) 1.1109 .5527 .4443 ?
H(2bb) 1.0696 .6822 .3893 ?
H(2g) 1.0209 .6266 .5626 ?
H(2d1a) 1.0881 .7617 .5707 ?
H(2d1b) 1.0569 .7402 .6925 ?
H(2d1c) 1.1086 .6458 .6651 ?
H(2d2a) 1.0779 .3841 .5896 ?
H(2d2b) 1.0482 .4508 .7045 ?
H(2d2c) 1.0190 .3984 .5979 ?
H(3) 1.0439 .6034 .1740 ?
H(3a) 1.1006 .4231 .0284 ?
H(3b) 1.0725 .5652 -.1170 ?
H(3g1) 1.0542 .7768 -.0170 ?
H(3g2a) 1.0117 .4106 .0242 ?
H(3g2b) .9897 .4669 -.0997 ?
H(3g2c) 1.0307 .3612 -.1183 ?
H(3Ma) 1.1891 .7797 .0192 ?
H(3Mb) 1.1950 .8199 .1682 ?
H(3Mc) 1.2174 .6655 .1034 ?
H(1DF) .8251 .9533 .1984 ?
H(4DFa) .7003 .9377 .2197 ?
H(4DFb) .7044 .8123 .3327 ?
H(4DFc) .7114 .9938 .3631 ?
H(5DFa) .8218 .8429 .3671 ?
H(5DFb) .7707 .8018 .4369 ?
H(5DFc) .7887 .7010 .3166 ?

loop_
_geom_angle_atom_site_label_1
_geom_angle_atom_site_label_2
_geom_angle_atom_site_label_3
_geom_angle
_geom_angle_publ_flag
C(2B) C(1B) C(3B) 111.6(5) no
C(2B) C(1B) C(4B) 110.7(5) no
C(2B) C(1B) O(5B) 108.9(4) no
C(3B) C(1B) C(4B) 113.7(4) no
C(3B) C(1B) O(5B) 102.1(4) no
C(4B) C(1B) O(5B) 109.3(4) no
C(1B) O(5B) C(6B) 122.4(3) no
O(5B) C(6B) O(7B) 123.9(3) no
O(5B) C(6B) N(1) 113.0(3) no
O(7B) C(6B) N(1) 122.9(3) no
C(6B) N(1) C(1a) 120.5(3) no
N(1) C(1a C(1b 111.7(3) no
N(1) C(1a C(1 114.3(3) no
C(1b) C(1a C(1 108.2(3) no
C(1a) C(1b C(1g 115.7(3) no
C(1b) C(1g C(1d1 122.4(3) no
C(1b) C(1g C(1d2 121.7(4) no
C(1d1) C(1g C(1d2 115.8(4) no
C(1g) C(1d1 C(1e1 122.4(4) no
C(1d1) C(1e1 C(1z 121.0(5) no
C(1e1) C(1z C(1e2 117.7(5) no
C(1z) C(1e2 C(1d2 121.6(5) no
C(1g) C(1d2 C(1e2 121.5(5) no
C(1a) C(1) O(1 120.4(3) no
C(1a) C(1) N(2 118.1(3) no
O(1) C(1) N(2) 121.5(2) no
C(1) N(2) C(2a) 120.1(3) no
N(2) C(2a) C(2b) 111.6(3) no
N(2) C(2a) C(2) 113.1(2) no
C(2b) C(2a) C(2) 109.9(3) no
C(2a) C(2b) C(2g) 113.0(3) no
C(2b) C(2g) C(2d1) 108.5(3) no
C(2b) C(2g) C(2d2) 113.4(4) no
C(2d1) C(2g) C(2d2) 110.7(4) no
C(2a) C(2) O(2) 121.3(3) no
C(2a) C(2) N(3) 118.2(3) no
O(2) C(2) N(3) 120.5(3) no
C(2) N(3) C(3a) 123.5(3) no
N(3) C(3a) C(3b) 110.3(3) no
N(3) C(3a) C(3) 113.5(3) no
C(3b) C(3a) C(3) 111.5(3) no
C(3a) C(3b) C(3g1) 109.3(3) no
C(3a) C(3b) C(3g2) 109.7(3) no
O(3g1) C(3b) C(3g2) 108.9(3) no
C(3a) C(3) O(3) 116.4(3) no
C(3a) C(3) O(3M) 116.4(3) no
O(3) C(3) O(3M) 126.7(3) no
C(3) O(3M) C(3M) 109.2(5) no
O(2DF) C(1DF) N(3DF) 123.7(6) no
C(1D) N(3DF) C(4DF) 127.2(7) no
C(1DF) N(3DF) C(5DF) 117.8(6) no
C(4DF) N(3DF) C(5DF) 115.0(6) no

loop_
_geom_bond_atom_site_label_1
_geom_bond_atom_site_label_2
_geom_bond_distance
_geom_bond_publ_flag
C(1B) C(2B) 1.570(10) no
C(1B) C(3B) 1.500(10) no
C(1B) C(4B) 1.510(10) no
C(1B) O(5B) 1.476(8) no
O(5B) C(6B) 1.343(6) no
C(6B) O(7B) 1.240(6) no
C(6B) N(1) 1.318(6) no
N(1) C(1a) 1.459(6) no
C(1a) C(1b) 1.538(7) no
C(1a) C(1) 1.514(7) no
C(1b) C(1g) 1.486(8) no
C(1g) C(1d1) 1.401(8) no
C(1g) C(1d2) 1.421(9) no
C(1d1) C(1e1) 1.320(10) no
C(1e1) C(1z) 1.420(10) no
C(1z) C(1e2) 1.370(10) no
C(1e2) C(1d2) 1.340(10) no
C(1) O(1) 1.220(6) no
C(1) N(2) 1.344(6) no
N(2) C(2a) 1.440(5) no
C(2a) C(2b) 1.553(7) no
C(2a) C(2) 1.499(6) no
C(2b) C(2g) 1.487(8) no
C(2g) C(2d1) 1.547(9) no
C(2g) C(2d2) 1.490(10) no
C(2) O(2) 1.255(6) no
C(2) N(3) 1.344(6) no
N(3) C(3a) 1.422(6) no
C(3a) C(3b) 1.522(7) no
C(3a) C(3) 1.532(8) no
C(3b) O(3g1) 1.428(6) no
C(3b) C(3g2) 1.540(8) no
C(3) O(3) 1.224(8) no
C(3) O(3M) 1.266(8) no
O(3M) C(3M) 1.510(10) no
C(1DF) O(2DF) 1.230(10) no
C(1DF) N(3DF) 1.340(10) no
N(3DF) C(4DF) 1.450(10) no
N(3DF) C(5DF) 1.420(10) no
